data_4033873
loop_
_publ_author_name
'D'Amato, Assunta'
'Pierri, Giovanni'
'Tedesco, Consiglia'
'Della Sala, Giorgio'
'Izzo, Irene'
'Costabile, Chiara'
'De Riccardis, Francesco'

_publ_section_title
;
 Reverse Turn and Loop Secondary Structures in Stereodefined Cyclic
 Peptoid Scaffolds.
;
_journal_issue 17
_journal_name_full 'The Journal of organic chemistry'
_journal_page_first 10911
_journal_page_last 10928
_journal_paper_doi 10.1021/acs.joc.9b01509
_journal_volume 84
_journal_year 2019
_chemical_absolute_configuration syn
_chemical_formula_moiety
;
2(C80 H90 F6 N8 Na O9 P), 0.25(C2 H3 N), 0.25(C2 H3 N)
;
_chemical_formula_sum 'C161 H181.5 F12 N16.5 Na2 O18 P2'
_chemical_formula_weight 2966.10
_space_group_crystal_system tetragonal
_space_group_IT_number 75
_space_group_name_Hall 'P 4'
_space_group_name_H-M_alt 'P 4'
_atom_sites_solution_hydrogens geom
_audit_creation_method SHELXL-2018/3
_cell_angle_alpha 90
_cell_angle_beta 90
_cell_angle_gamma 90
_cell_formula_units_Z 1
_cell_length_a 20.141(3)
_cell_length_b 20.141(3)
_cell_length_c 10.316(3)
_cell_measurement_reflns_used 9500
_cell_measurement_temperature 296(2)
_cell_measurement_theta_max 70.96
_cell_measurement_theta_min 4.91
_cell_volume 4184.8(15)
_computing_molecular_graphics 'Olex2 (Dolomanov et al., 2009)'
_computing_publication_material 'Olex2 (Dolomanov et al., 2009)'
_computing_structure_refinement 'SHELXL-2018/3 (Sheldrick, 2018)'
_computing_structure_solution 'SIR2014 (Burla et al., 2015)'
_diffrn_ambient_temperature 296(2)
_diffrn_measured_fraction_theta_full 0.984
_diffrn_measured_fraction_theta_max 0.976
_diffrn_measurement_device_type 'Bruker APEX-II CCD'
_diffrn_measurement_method '\f and \w scans'
_diffrn_radiation_type CuK\a
_diffrn_radiation_wavelength 1.54178
_diffrn_reflns_av_R_equivalents 0.0361
_diffrn_reflns_av_unetI/netI 0.0228
_diffrn_reflns_Laue_measured_fraction_full 0.984
_diffrn_reflns_Laue_measured_fraction_max 0.976
_diffrn_reflns_limit_h_max 24
_diffrn_reflns_limit_h_min -24
_diffrn_reflns_limit_k_max 24
_diffrn_reflns_limit_k_min -24
_diffrn_reflns_limit_l_max 12
_diffrn_reflns_limit_l_min -12
_diffrn_reflns_number 67493
_diffrn_reflns_point_group_measured_fraction_full 0.981
_diffrn_reflns_point_group_measured_fraction_max 0.967
_diffrn_reflns_theta_full 67.679
_diffrn_reflns_theta_max 71.549
_diffrn_reflns_theta_min 2.194
_exptl_absorpt_coefficient_mu 0.931
_exptl_absorpt_correction_T_max 0.7535
_exptl_absorpt_correction_T_min 0.5872
_exptl_absorpt_correction_type multi-scan
_exptl_absorpt_process_details
;
SADABS-2014/5 (Bruker,2014/5) was used for absorption correction.
wR2(int) was 0.1380 before and 0.0656 after correction.
The Ratio of minimum to maximum transmission is 0.7793.
The \l/2 correction factor is Not present.
;
_exptl_crystal_colour colourless
_exptl_crystal_density_diffrn 1.179
_exptl_crystal_description prism
_exptl_crystal_F_000 1564
_exptl_crystal_size_max 0.550
_exptl_crystal_size_mid 0.310
_exptl_crystal_size_min 0.280
_refine_diff_density_max 0.528
_refine_diff_density_min -0.516
_refine_diff_density_rms 0.045
_refine_ls_abs_structure_details
;
 Flack x determined using 3339 quotients [(I+)-(I-)]/[(I+)+(I-)]
 (Parsons, Flack and Wagner, Acta Cryst. B69 (2013) 249-259).
;
_refine_ls_abs_structure_Flack 0.063(7)
_refine_ls_extinction_coef 0.015(2)
_refine_ls_extinction_expression Fc^*^=kFc[1+0.001xFc^2^\l^3^/sin(2\q)]^-1/4^
_refine_ls_extinction_method 'SHELXL-2018/3 (Sheldrick 2018)'
_refine_ls_goodness_of_fit_ref 1.052
_refine_ls_hydrogen_treatment constr
_refine_ls_matrix_type full
_refine_ls_number_parameters 489
_refine_ls_number_reflns 7930
_refine_ls_number_restraints 13
_refine_ls_restrained_S_all 1.052
_refine_ls_R_factor_all 0.0577
_refine_ls_R_factor_gt 0.0556
_refine_ls_shift/su_max 0.000
_refine_ls_shift/su_mean 0.000
_refine_ls_structure_factor_coef Fsqd
_refine_ls_weighting_details 'w=1/[\s^2^(Fo^2^)+(0.1211P)^2^+0.5898P] where P=(Fo^2^+2Fc^2^)/3'
_refine_ls_weighting_scheme calc
_refine_ls_wR_factor_gt 0.1679
_refine_ls_wR_factor_ref 0.1707
_reflns_Friedel_coverage 0.872
_reflns_Friedel_fraction_full 0.977
_reflns_Friedel_fraction_max 0.957
_reflns_number_gt 7536
_reflns_number_total 7930
_reflns_threshold_expression 'I > 2\s(I)'
_cod_data_source_file jo9b01509_si_002.cif
_cod_data_source_block fifi2
_cod_original_cell_volume 4184.8(17)
_cod_original_formula_sum 'C161 H181.5 F12 N16.50 Na2 O18 P2'
_cod_database_code 4033873
_shelx_shelxl_version_number 2018/3
_shelx_space_group_comment
;
The symmetry employed for this shelxl refinement is uniquely defined
by the following loop, which should always be used as a source of
symmetry information in preference to the above space-group names.
They are only intended as comments.
;
_shelx_estimated_absorpt_t_min 0.628
_shelx_estimated_absorpt_t_max 0.780

loop_
_space_group_symop_operation_xyz
'x, y, z'
'-x, -y, z'
'-y, x, z'
'y, -x, z'

loop_
_atom_site_label
_atom_site_type_symbol
_atom_site_fract_x
_atom_site_fract_y
_atom_site_fract_z
_atom_site_U_iso_or_equiv
_atom_site_adp_type
_atom_site_occupancy
_atom_site_site_symmetry_order
_atom_site_calc_flag
_atom_site_refinement_flags_posn
_atom_site_refinement_flags_adp
_atom_site_refinement_flags_occupancy
P1 P 0.000000 1.000000 0.9608(2) 0.0669(5) Uiso 1 4 d GS U P
F1 F -0.0370(4) 0.9661(3) 0.8304(6) 0.145(7) Uiso 0.25 1 d G U P
F2 F 0.0317(4) 1.0319(3) 1.0900(6) 0.129(5) Uiso 0.25 1 d G U P
F3 F 0.0614(2) 1.0227(4) 0.8727(7) 0.102(4) Uiso 0.25 1 d G U P
F4 F 0.0346(2) 0.92801(12) 0.9911(7) 0.082(3) Uiso 0.25 1 d G U P
F5 F -0.0400(2) 1.06995(13) 0.9293(7) 0.065(2) Uiso 0.25 1 d G U P
F6 F -0.0667(2) 0.9753(4) 1.0478(8) 0.116(5) Uiso 0.25 1 d G U P
Na1 Na 0.000000 1.000000 0.5889(4) 0.0690(8) Uani 1 4 d S T P
O1 O 0.09114(12) 0.92985(11) 0.5945(3) 0.0551(6) Uani 1 1 d . . .
O2 O 0.22445(16) 0.97838(13) 0.4712(3) 0.0706(7) Uani 1 1 d . . .
O5 O 0.000000 1.000000 0.3526(12) 0.155(5) Uani 1 4 d S T P
N1 N 0.08390(13) 0.79705(13) 0.5339(3) 0.0498(6) Uani 1 1 d . . .
N2 N 0.18839(13) 0.92187(13) 0.7000(3) 0.0503(6) Uani 1 1 d . . .
C1 C 0.13537(15) 0.89530(15) 0.6402(3) 0.0460(6) Uani 1 1 d . . .
C2 C 0.13049(15) 0.81974(15) 0.6316(3) 0.0472(7) Uani 1 1 d . . .
H2A H 0.174071 0.801836 0.612082 0.057 Uiso 1 1 calc R U .
H2B H 0.116996 0.802449 0.715285 0.057 Uiso 1 1 calc R U .
C3 C 0.10775(19) 0.78910(19) 0.3977(4) 0.0591(8) Uani 1 1 d . . .
H3 H 0.077100 0.758002 0.355751 0.071 Uiso 1 1 calc R U .
C4 C 0.1019(3) 0.8540(3) 0.3241(5) 0.0873(14) Uani 1 1 d . . .
H4A H 0.056747 0.869283 0.327375 0.131 Uiso 1 1 calc R U .
H4B H 0.114696 0.847240 0.235502 0.131 Uiso 1 1 calc R U .
H4C H 0.130412 0.886561 0.363011 0.131 Uiso 1 1 calc R U .
C5 C 0.17496(19) 0.75582(19) 0.3977(4) 0.0604(8) Uani 1 1 d . . .
C6 C 0.2323(3) 0.7890(3) 0.3623(6) 0.0892(14) Uani 1 1 d . . .
H1AA H 0.230231 0.832305 0.331509 0.107 Uiso 1 1 calc R U .
C7 C 0.2941(3) 0.7562(5) 0.3734(8) 0.116(2) Uani 1 1 d . . .
H7 H 0.332831 0.778465 0.350646 0.139 Uiso 1 1 calc R U .
C8 C 0.2976(3) 0.6931(5) 0.4167(7) 0.113(2) Uani 1 1 d . . .
H8 H 0.338600 0.672312 0.425264 0.136 Uiso 1 1 calc R U .
C9 C 0.2412(4) 0.6601(3) 0.4475(6) 0.0992(18) Uani 1 1 d . . .
H9 H 0.243589 0.616139 0.474690 0.119 Uiso 1 1 calc R U .
C10 C 0.1801(2) 0.6910(2) 0.4391(5) 0.0750(11) Uani 1 1 d . . .
H10 H 0.141898 0.667708 0.461615 0.090 Uiso 1 1 calc R U .
C11 C 0.20785(16) 1.01755(16) 0.5556(4) 0.0528(7) Uani 1 1 d . . .
C12 C 0.19338(17) 0.99406(15) 0.6936(4) 0.0508(7) Uani 1 1 d . . .
H12A H 0.228559 1.008987 0.750782 0.061 Uiso 1 1 calc R U .
H12B H 0.152070 1.013622 0.723209 0.061 Uiso 1 1 calc R U .
C13 C 0.24180(17) 0.88342(18) 0.7638(4) 0.0554(8) Uani 1 1 d . . .
H13 H 0.226603 0.837283 0.769248 0.067 Uiso 1 1 calc R U .
C14 C 0.3046(2) 0.8838(3) 0.6791(5) 0.0919(16) Uani 1 1 d . . .
H14A H 0.323220 0.927702 0.677905 0.138 Uiso 1 1 calc R U .
H14B H 0.293365 0.870696 0.592418 0.138 Uiso 1 1 calc R U .
H14C H 0.336531 0.853305 0.714230 0.138 Uiso 1 1 calc R U .
C15 C 0.25285(18) 0.90735(16) 0.9009(4) 0.0558(8) Uani 1 1 d . . .
C16 C 0.2000(2) 0.9300(2) 0.9756(4) 0.0658(9) Uani 1 1 d . . .
H16 H 0.157858 0.931682 0.938992 0.079 Uiso 1 1 calc R U .
C17 C 0.2082(3) 0.9500(3) 1.1011(5) 0.0846(14) Uani 1 1 d . . .
H17 H 0.171832 0.965256 1.148004 0.102 Uiso 1 1 calc R U .
C18 C 0.2690(3) 0.9476(3) 1.1582(5) 0.0906(16) Uani 1 1 d . . .
H18 H 0.274474 0.961374 1.243573 0.109 Uiso 1 1 calc R U .
C19 C 0.3211(4) 0.9252(3) 1.0894(7) 0.106(2) Uani 1 1 d . . .
H19 H 0.362415 0.922384 1.129057 0.128 Uiso 1 1 calc R U .
C20 C 0.3146(2) 0.9060(3) 0.9593(5) 0.0822(13) Uani 1 1 d . . .
H20 H 0.351671 0.892473 0.912526 0.099 Uiso 1 1 calc R U .
P2 P 0.500000 0.500000 0.3950(2) 0.0706(5) Uiso 1 4 d GS U P
F7 F 0.5353(4) 0.4806(3) 0.2583(5) 0.128(6) Uiso 0.25 1 d G U P
F8 F 0.4611(4) 0.5169(4) 0.5336(5) 0.131(6) Uiso 0.25 1 d G U P
F9 F 0.4480(3) 0.5496(2) 0.3186(7) 0.093(3) Uiso 0.25 1 d G U P
F10 F 0.55090(18) 0.56001(15) 0.4193(9) 0.099(4) Uiso 0.25 1 d G U P
F11 F 0.5484(3) 0.4479(2) 0.4733(7) 0.121(5) Uiso 0.25 1 d G U P
F12 F 0.44548(19) 0.43738(16) 0.3727(10) 0.072(2) Uiso 0.25 1 d G U P
Na2 Na 0.500000 0.500000 0.0101(3) 0.0604(7) Uani 1 4 d S T P
O3 O 0.53343(12) 0.61242(11) 0.0298(3) 0.0570(6) Uani 1 1 d . . .
O4 O 0.43116(15) 0.71953(18) -0.0834(3) 0.0781(9) Uani 1 1 d . . .
O7 O 0.475(3) 0.494(7) -0.2084(13) 0.106(13) Uani 0.25 1 d . . P
N3 N 0.34161(14) 0.66183(14) -0.0146(3) 0.0524(6) Uani 1 1 d . . .
N4 N 0.50213(13) 0.70296(14) 0.1414(3) 0.0513(6) Uani 1 1 d . . .
C21 C 0.54808(15) 0.66490(15) 0.0805(3) 0.0467(7) Uani 1 1 d . . .
C22 C 0.62004(16) 0.68987(15) 0.0813(3) 0.0509(7) Uani 1 1 d . . .
H22A H 0.620023 0.737404 0.066104 0.061 Uiso 1 1 calc R U .
H22B H 0.638887 0.682198 0.166502 0.061 Uiso 1 1 calc R U .
C23 C 0.3099(2) 0.6680(2) -0.1439(4) 0.0660(9) Uani 1 1 d . . .
H23 H 0.328603 0.707593 -0.185229 0.079 Uiso 1 1 calc R U .
C24 C 0.3283(3) 0.6094(4) -0.2278(5) 0.1007(18) Uani 1 1 d . . .
H24A H 0.375703 0.605347 -0.231404 0.151 Uiso 1 1 calc R U .
H24B H 0.311135 0.616044 -0.313659 0.151 Uiso 1 1 calc R U .
H24C H 0.309586 0.569686 -0.191625 0.151 Uiso 1 1 calc R U .
C25 C 0.23585(19) 0.68045(19) -0.1262(4) 0.0618(9) Uani 1 1 d . . .
C26 C 0.1880(3) 0.6427(3) -0.1829(6) 0.0932(15) Uani 1 1 d . . .
H26 H 0.200312 0.608576 -0.238698 0.112 Uiso 1 1 calc R U .
C27 C 0.1209(3) 0.6541(5) -0.1589(9) 0.118(3) Uani 1 1 d . . .
H27 H 0.089061 0.627923 -0.199447 0.142 Uiso 1 1 calc R U .
C28 C 0.1018(3) 0.7025(5) -0.0779(8) 0.117(3) Uani 1 1 d . . .
H28 H 0.057064 0.708723 -0.059579 0.141 Uiso 1 1 calc R U .
C29 C 0.1487(4) 0.7429(4) -0.0222(7) 0.106(2) Uani 1 1 d . . .
H29 H 0.135542 0.777483 0.031827 0.127 Uiso 1 1 calc R U .
C30 C 0.2149(3) 0.7325(2) -0.0462(5) 0.0789(12) Uani 1 1 d . . .
H30 H 0.246314 0.760336 -0.008719 0.095 Uiso 1 1 calc R U .
C31 C 0.40326(17) 0.68800(18) 0.0014(4) 0.0549(8) Uani 1 1 d . . .
C32 C 0.43414(16) 0.67896(18) 0.1350(3) 0.0529(7) Uani 1 1 d . . .
H32A H 0.407554 0.702570 0.198413 0.063 Uiso 1 1 calc R U .
H32B H 0.433401 0.632208 0.157498 0.063 Uiso 1 1 calc R U .
C33 C 0.51543(18) 0.76729(17) 0.2030(4) 0.0579(8) Uani 1 1 d . . .
H33 H 0.563784 0.772639 0.203908 0.069 Uiso 1 1 calc R U .
C34 C 0.4881(4) 0.8240(2) 0.1217(6) 0.102(2) Uani 1 1 d . . .
H34A H 0.496156 0.815220 0.031633 0.153 Uiso 1 1 calc R U .
H34B H 0.509652 0.864673 0.145987 0.153 Uiso 1 1 calc R U .
H34C H 0.441171 0.828015 0.136249 0.153 Uiso 1 1 calc R U .
C35 C 0.49293(17) 0.76788(19) 0.3452(4) 0.0573(8) Uani 1 1 d . . .
C36 C 0.4798(3) 0.8272(3) 0.4071(5) 0.0860(14) Uani 1 1 d . . .
H36 H 0.481415 0.866821 0.360964 0.103 Uiso 1 1 calc R U .
C37 C 0.4641(4) 0.8278(4) 0.5378(7) 0.114(2) Uani 1 1 d . . .
H37 H 0.455237 0.867936 0.578785 0.137 Uiso 1 1 calc R U .
C38 C 0.4614(3) 0.7700(4) 0.6076(5) 0.1019(18) Uani 1 1 d . . .
H38 H 0.451568 0.770840 0.695632 0.122 Uiso 1 1 calc R U .
C39 C 0.4733(2) 0.7118(3) 0.5469(5) 0.0806(12) Uani 1 1 d . . .
H39 H 0.470511 0.672244 0.593014 0.097 Uiso 1 1 calc R U .
C40 C 0.4899(2) 0.7105(2) 0.4150(4) 0.0653(9) Uani 1 1 d . . .
H40 H 0.498965 0.670129 0.374841 0.078 Uiso 1 1 calc R U .
N5 N 0.500000 1.000000 -0.284(8) 0.107(8) Uiso 0.125 2 d S U P
C51 C 0.500000 1.000000 -0.184(9) 0.107(8) Uiso 0.125 2 d S U P
C52 C 0.500000 1.000000 -0.051(9) 0.107(8) Uiso 0.125 2 d S U P
N6 N 0.500000 1.000000 0.275(7) 0.107(8) Uiso 0.125 2 d S U P
C61 C 0.605(6) 1.000(6) 0.440(12) 0.107(8) Uiso 0.0625 1 d . U P
C62 C 0.549(6) 0.995(6) 0.352(12) 0.107(8) Uiso 0.0625 1 d . U P

loop_
_atom_site_aniso_label
_atom_site_aniso_U_11
_atom_site_aniso_U_22
_atom_site_aniso_U_33
_atom_site_aniso_U_23
_atom_site_aniso_U_13
_atom_site_aniso_U_12
Na1 0.0479(8) 0.0479(8) 0.111(3) 0.000 0.000 0.000
O1 0.0539(12) 0.0482(11) 0.0630(14) 0.0002(10) -0.0040(11) 0.0083(9)
O2 0.0937(19) 0.0570(13) 0.0611(15) -0.0080(12) 0.0203(14) 0.0046(12)
O5 0.187(8) 0.187(8) 0.091(7) 0.000 0.000 0.000
N1 0.0478(13) 0.0504(13) 0.0511(14) -0.0076(11) 0.0002(11) 0.0013(10)
N2 0.0501(13) 0.0426(12) 0.0581(15) -0.0007(11) -0.0025(12) 0.0010(10)
C1 0.0468(14) 0.0474(15) 0.0437(14) -0.0034(12) 0.0033(12) 0.0018(11)
C2 0.0443(14) 0.0461(14) 0.0513(16) -0.0036(12) -0.0012(12) 0.0040(11)
C3 0.0631(19) 0.0648(19) 0.0494(18) -0.0098(15) -0.0010(15) 0.0052(15)
C4 0.119(4) 0.088(3) 0.055(2) 0.009(2) 0.009(2) 0.022(3)
C5 0.0605(19) 0.067(2) 0.0538(19) -0.0179(16) 0.0076(15) 0.0025(15)
C1AA 0.075(3) 0.097(3) 0.095(3) -0.006(3) 0.026(3) -0.003(2)
C7 0.061(3) 0.170(7) 0.116(5) -0.032(5) 0.029(3) -0.006(3)
C8 0.085(4) 0.164(7) 0.091(4) -0.043(4) 0.006(3) 0.046(4)
C9 0.115(4) 0.096(3) 0.087(3) -0.025(3) -0.014(3) 0.046(3)
C10 0.081(3) 0.064(2) 0.079(3) -0.016(2) 0.000(2) 0.0082(19)
C11 0.0518(15) 0.0497(15) 0.0570(19) -0.0044(14) 0.0066(14) -0.0025(12)
C12 0.0534(16) 0.0447(15) 0.0542(17) -0.0027(13) 0.0031(14) -0.0012(12)
C13 0.0525(17) 0.0554(17) 0.0584(19) -0.0066(15) -0.0064(14) 0.0079(13)
C14 0.066(2) 0.136(5) 0.073(3) -0.024(3) -0.001(2) 0.034(3)
C15 0.0597(18) 0.0475(15) 0.060(2) -0.0032(14) -0.0051(15) 0.0035(13)
C16 0.067(2) 0.071(2) 0.060(2) 0.0014(18) 0.0067(18) 0.0035(16)
C17 0.108(4) 0.078(3) 0.067(3) 0.004(2) 0.026(3) 0.009(2)
C18 0.134(5) 0.085(3) 0.053(2) -0.012(2) -0.012(3) 0.017(3)
C19 0.118(4) 0.112(4) 0.089(4) -0.028(3) -0.048(3) 0.031(4)
C20 0.074(2) 0.098(3) 0.075(3) -0.026(3) -0.020(2) 0.023(2)
Na2 0.0555(9) 0.0555(9) 0.0703(17) 0.000 0.000 0.000
O3 0.0581(13) 0.0492(12) 0.0636(14) -0.0082(10) 0.0031(11) -0.0040(9)
O4 0.0718(16) 0.099(2) 0.0633(17) 0.0303(15) 0.0036(13) -0.0182(15)
O7 0.14(4) 0.125(17) 0.057(5) 0.021(19) -0.009(14) -0.01(4)
N3 0.0538(14) 0.0532(13) 0.0503(15) 0.0133(12) -0.0001(12) 0.0025(11)
N4 0.0484(13) 0.0527(14) 0.0527(14) -0.0005(12) 0.0078(11) 0.0005(10)
C21 0.0498(15) 0.0464(15) 0.0441(15) 0.0005(12) 0.0043(12) -0.0004(11)
C22 0.0544(16) 0.0457(14) 0.0527(17) -0.0028(13) 0.0113(13) -0.0026(12)
C23 0.069(2) 0.079(2) 0.051(2) 0.0145(17) -0.0015(16) 0.0041(17)
C24 0.107(4) 0.135(5) 0.060(3) -0.018(3) -0.010(3) 0.035(3)
C25 0.064(2) 0.0636(19) 0.0576(19) 0.0147(16) -0.0103(16) 0.0012(16)
C26 0.083(3) 0.107(4) 0.090(4) 0.000(3) -0.018(3) -0.012(3)
C27 0.080(4) 0.159(7) 0.115(5) 0.028(5) -0.029(4) -0.023(4)
C28 0.076(3) 0.170(7) 0.106(5) 0.049(5) -0.002(3) 0.024(4)
C29 0.109(4) 0.114(4) 0.095(4) 0.024(4) 0.008(3) 0.053(4)
C30 0.083(3) 0.067(2) 0.086(3) 0.010(2) -0.007(2) 0.018(2)
C31 0.0520(16) 0.0578(17) 0.0549(19) 0.0120(14) 0.0063(14) -0.0002(13)
C32 0.0480(15) 0.0588(17) 0.0518(17) 0.0059(14) 0.0080(13) -0.0016(13)
C33 0.0614(18) 0.0515(17) 0.0608(19) -0.0050(15) 0.0151(16) -0.0022(14)
C34 0.174(6) 0.058(2) 0.075(3) 0.007(2) 0.016(3) 0.014(3)
C35 0.0489(16) 0.0652(19) 0.0579(19) -0.0066(15) 0.0077(14) 0.0017(14)
C36 0.108(4) 0.071(2) 0.079(3) -0.009(2) 0.027(3) 0.011(2)
C37 0.141(6) 0.116(5) 0.086(4) -0.026(4) 0.043(4) 0.014(4)
C38 0.104(4) 0.145(5) 0.057(3) -0.011(3) 0.019(3) -0.001(3)
C39 0.074(2) 0.107(3) 0.061(2) 0.012(2) -0.002(2) -0.010(2)
C40 0.0623(19) 0.074(2) 0.060(2) 0.0008(17) -0.0006(17) -0.0061(17)

loop_
_atom_type_symbol
_atom_type_description
_atom_type_scat_dispersion_real
_atom_type_scat_dispersion_imag
_atom_type_scat_source
C C 0.0181 0.0091 'International Tables Vol C Tables 4.2.6.8 and 6.1.1.4'
H H 0.0000 0.0000 'International Tables Vol C Tables 4.2.6.8 and 6.1.1.4'
F F 0.0727 0.0534 'International Tables Vol C Tables 4.2.6.8 and 6.1.1.4'
N N 0.0311 0.0180 'International Tables Vol C Tables 4.2.6.8 and 6.1.1.4'
Na Na 0.1353 0.1239 'International Tables Vol C Tables 4.2.6.8 and 6.1.1.4'
O O 0.0492 0.0322 'International Tables Vol C Tables 4.2.6.8 and 6.1.1.4'
P P 0.2955 0.4335 'International Tables Vol C Tables 4.2.6.8 and 6.1.1.4'

loop_
_geom_angle_atom_site_label_1
_geom_angle_atom_site_label_2
_geom_angle_atom_site_label_3
_geom_angle
_geom_angle_site_symmetry_1
_geom_angle_site_symmetry_3
F3 P1 F3 110.9(2) . 2_575
F3 P1 F3 71.2(3) . 4_465
F3 P1 F3 71.22(18) 2_575 4_465
F3 P1 F3 71.2(3) . 3_665
F3 P1 F3 71.22(18) 2_575 3_665
F3 P1 F3 110.9(2) 4_465 3_665
F3 P1 F2 92.8 . .
F3 P1 F2 152.8(3) 2_575 .
F3 P1 F2 131.58(14) 4_465 .
F3 P1 F2 105.95(15) 3_665 .
F3 P1 F2 106.0(2) . 4_465
F3 P1 F2 131.6(3) 2_575 4_465
F3 P1 F2 92.8(2) 4_465 4_465
F3 P1 F2 152.8(3) 3_665 4_465
F2 P1 F2 46.9(3) . 4_465
F3 P1 F2 131.6(4) . 3_665
F3 P1 F2 106.0(4) 2_575 3_665
F3 P1 F2 152.8(3) 4_465 3_665
F3 P1 F2 92.8(2) 3_665 3_665
F2 P1 F2 46.9(5) . 3_665
F2 P1 F2 68.4(5) 4_465 3_665
F3 P1 F2 152.8(4) . 2_575
F3 P1 F2 92.8(2) 2_575 2_575
F3 P1 F2 106.0(4) 4_465 2_575
F3 P1 F2 131.6(4) 3_665 2_575
F2 P1 F2 68.4(5) . 2_575
F2 P1 F2 46.9(2) 4_465 2_575
F2 P1 F2 46.9(3) 3_665 2_575
F3 P1 F4 91.8 . .
F3 P1 F4 100.6(4) 2_575 .
F3 P1 F4 45.82(19) 4_465 .
F3 P1 F4 155.89(14) 3_665 .
F2 P1 F4 91.5 . .
F2 P1 F4 47.3(3) 4_465 .
F2 P1 F4 111.3(2) 3_665 .
F2 P1 F4 70.1(4) 2_575 .
F3 P1 F4 45.8 . 3_665
F3 P1 F4 155.9(2) 2_575 3_665
F3 P1 F4 100.62(12) 4_465 3_665
F3 P1 F4 91.8(3) 3_665 3_665
F2 P1 F4 47.3 . 3_665
F2 P1 F4 70.1(3) 4_465 3_665
F2 P1 F4 91.5(4) 3_665 3_665
F2 P1 F4 111.3(4) 2_575 3_665
F4 P1 F4 87.9(2) . 3_665
F3 P1 F4 155.9 . 4_465
F3 P1 F4 45.8(2) 2_575 4_465
F3 P1 F4 91.81(18) 4_465 4_465
F3 P1 F4 100.6(4) 3_665 4_465
F2 P1 F4 111.3 . 4_465
F2 P1 F4 91.5(3) 4_465 4_465
F2 P1 F4 70.1(3) 3_665 4_465
F2 P1 F4 47.3(4) 2_575 4_465
F4 P1 F4 87.9(2) . 4_465
F4 P1 F4 158.1 3_665 4_465
F3 P1 F4 100.6(4) . 2_575
F3 P1 F4 91.8(3) 2_575 2_575
F3 P1 F4 155.9(2) 4_465 2_575
F3 P1 F4 45.82(12) 3_665 2_575
F2 P1 F4 70.1(2) . 2_575
F2 P1 F4 111.3(3) 4_465 2_575
F2 P1 F4 47.3(3) 3_665 2_575
F2 P1 F4 91.5(4) 2_575 2_575
F4 P1 F4 158.1 . 2_575
F4 P1 F4 87.9(2) 3_665 2_575
F4 P1 F4 87.9(2) 4_465 2_575
F3 F1 F5 29.0(6) 2_575 3_665
F3 F1 F3 122.9(5) 2_575 4_465
F5 F1 F3 99.59(7) 3_665 4_465
F3 F1 F1 72.9(10) 2_575 4_465
F5 F1 F1 97.1(4) 3_665 4_465
F3 F1 F1 111.0(5) 4_465 4_465
F3 F1 F1 136.1(6) 2_575 3_665
F5 F1 F1 122.48(11) 3_665 3_665
F3 F1 F1 28.4(4) 4_465 3_665
F1 F1 F1 90.0 4_465 3_665
F3 F1 P1 71.3(7) 2_575 .
F5 F1 P1 67.3(2) 3_665 .
F3 F1 P1 61.9(3) 4_465 .
F1 F1 P1 64.85(13) 4_465 .
F1 F1 P1 64.85(13) 3_665 .
F3 F1 Na1 134.0(9) 2_575 .
F5 F1 Na1 161.6(4) 3_665 .
F3 F1 Na1 98.7(4) 4_465 .
F1 F1 Na1 74.6(4) 4_465 .
F1 F1 Na1 74.6(3) 3_665 .
P1 F1 Na1 121.0(5) . .
F6 F2 F2 146.9(4) 2_575 3_665
F6 F2 F2 80.0(9) 2_575 4_465
F2 F2 F2 90.0 3_665 4_465
F6 F2 F4 23.3(4) 2_575 3_665
F2 F2 F4 128.42(10) 3_665 3_665
F2 F2 F4 92.4(4) 4_465 3_665
F6 F2 F6 127.1(3) 2_575 4_465
F2 F2 F6 36.1(5) 3_665 4_465
F2 F2 F6 120.1(6) 4_465 4_465
F4 F2 F6 103.82(6) 3_665 4_465
F6 F2 P1 80.6(5) 2_575 .
F2 F2 P1 66.57(13) 3_665 .
F2 F2 P1 66.57(13) 4_465 .
F4 F2 P1 67.5(2) 3_665 .
F6 F2 P1 67.8(3) 4_465 .
F1 F3 F5 122.2(16) 2_575 4_465
F1 F3 F4 131.6(8) 2_575 3_665
F5 F3 F4 19.8(3) 4_465 3_665
F1 F3 F1 78.7(17) 2_575 3_665
F5 F3 F1 141.9(2) 4_465 3_665
F4 F3 F1 122.3(3) 3_665 3_665
F1 F3 P1 84.4(9) 2_575 .
F5 F3 P1 81.9(4) 4_465 .
F4 F3 P1 68.6(2) 3_665 .
F1 F3 P1 67.9(4) 3_665 .
F6 F4 F5 163.8(6) 3_665 2_575
F6 F4 F3 144.4(7) 3_665 4_465
F5 F4 F3 21.5(7) 2_575 4_465
F6 F4 F2 32.0(5) 3_665 4_465
F5 F4 F2 137.5(7) 2_575 4_465
F3 F4 F2 130.1(3) 4_465 4_465
F6 F4 P1 83.8(5) 3_665 .
F5 F4 P1 80.1(2) 2_575 .
F3 F4 P1 65.5(4) 4_465 .
F2 F4 P1 65.2(4) 4_465 .
F4 F5 F3 138.7(10) 2_575 3_665
F4 F5 F1 147.0(3) 2_575 4_465
F3 F5 F1 28.7(6) 3_665 4_465
F4 F5 F6 8.0(5) 2_575 4_465
F3 F5 F6 132.2(6) 3_665 4_465
F1 F5 F6 139.1(3) 4_465 4_465
F4 F5 P1 77.2(2) 2_575 .
F3 F5 P1 73.3(4) 3_665 .
F1 F5 P1 69.7(4) 4_465 .
F6 F5 P1 69.3(4) 4_465 .
F4 F6 F2 124.7(12) 4_465 2_575
F4 F6 F5 8.2(6) 4_465 3_665
F2 F6 F5 120.1(5) 2_575 3_665
F4 F6 F2 129.1(3) 4_465 3_665
F2 F6 F2 63.9(14) 2_575 3_665
F5 F6 F2 121.6(4) 3_665 3_665
F4 F6 P1 74.5(5) 4_465 .
F2 F6 P1 70.1(7) 2_575 .
F5 F6 P1 66.4(2) 3_665 .
F2 F6 P1 61.9(4) 3_665 .
O1 Na1 O1 89.966(7) . 3_665
O1 Na1 O1 89.964(7) . 4_465
O1 Na1 O1 177.2(2) 3_665 4_465
O1 Na1 O1 177.2(2) . 2_575
O1 Na1 O1 89.965(7) 3_665 2_575
O1 Na1 O1 89.965(7) 4_465 2_575
O1 Na1 O5 91.42(12) . .
O1 Na1 O5 91.42(13) 3_665 .
O1 Na1 O5 91.42(12) 4_465 .
O1 Na1 O5 91.42(12) 2_575 .
O1 Na1 F1 92.40(18) . .
O1 Na1 F1 110.33(19) 3_665 .
O1 Na1 F1 66.84(15) 4_465 .
O1 Na1 F1 84.96(17) 2_575 .
O5 Na1 F1 157.90(12) . .
O1 Na1 F1 84.97(16) . 2_575
O1 Na1 F1 66.8(2) 3_665 2_575
O1 Na1 F1 110.3(3) 4_465 2_575
O1 Na1 F1 92.40(17) 2_575 2_575
O5 Na1 F1 157.9(2) . 2_575
F1 Na1 F1 44.2(3) . 2_575
O1 Na1 F1 66.8(2) . 3_665
O1 Na1 F1 92.40(17) 3_665 3_665
O1 Na1 F1 84.97(16) 4_465 3_665
O1 Na1 F1 110.3(2) 2_575 3_665
O5 Na1 F1 157.9(2) . 3_665
F1 Na1 F1 30.9(2) . 3_665
F1 Na1 F1 30.9(3) 2_575 3_665
O1 Na1 F1 110.3(2) . 4_465
O1 Na1 F1 84.97(15) 3_665 4_465
O1 Na1 F1 92.40(16) 4_465 4_465
O1 Na1 F1 66.84(19) 2_575 4_465
O5 Na1 F1 157.90(16) . 4_465
F1 Na1 F1 30.85(19) . 4_465
F1 Na1 F1 30.9(2) 2_575 4_465
F1 Na1 F1 44.2(3) 3_665 4_465
C1 O1 Na1 158.8(3) . .
C11 N1 C2 123.0(3) 4_465 .
C11 N1 C3 117.6(3) 4_465 .
C2 N1 C3 118.6(3) . .
C1 N2 C12 115.5(3) . .
C1 N2 C13 125.0(3) . .
C12 N2 C13 119.5(3) . .
O1 C1 N2 121.9(3) . .
O1 C1 C2 119.8(3) . .
N2 C1 C2 118.3(3) . .
N1 C2 C1 113.3(3) . .
N1 C3 C5 109.6(3) . .
N1 C3 C4 110.7(3) . .
C5 C3 C4 116.9(4) . .
C10 C5 C1AA 118.5(4) . .
C10 C5 C3 119.2(4) . .
C1AA C5 C3 122.3(4) . .
C5 C1AA C7 119.3(6) . .
C8 C7 C1AA 120.8(6) . .
C7 C8 C9 119.7(6) . .
C8 C9 C10 120.8(6) . .
C5 C10 C9 120.8(5) . .
O2 C11 N1 122.5(3) . 3_665
O2 C11 C12 121.1(3) . .
N1 C11 C12 116.4(3) 3_665 .
N2 C12 C11 111.3(3) . .
N2 C13 C15 110.9(3) . .
N2 C13 C14 110.1(3) . .
C15 C13 C14 114.1(3) . .
C20 C15 C16 116.9(4) . .
C20 C15 C13 122.3(4) . .
C16 C15 C13 120.7(3) . .
C17 C16 C15 122.0(4) . .
C18 C17 C16 120.6(5) . .
C19 C18 C17 119.1(5) . .
C18 C19 C20 121.7(5) . .
C15 C20 C19 119.7(5) . .
F10 P2 F10 162.1 . 2_665
F10 P2 F10 88.6(2) . 4_565
F10 P2 F10 88.61(19) 2_665 4_565
F10 P2 F10 88.61(19) . 3_655
F10 P2 F10 88.61(19) 2_665 3_655
F10 P2 F10 162.1 4_565 3_655
F10 P2 F7 128.2(4) . 4_565
F10 P2 F7 69.6(4) 2_665 4_565
F10 P2 F7 92.1(3) 4_565 4_565
F10 P2 F7 103.5(3) 3_655 4_565
F10 P2 F7 103.5(6) . 2_665
F10 P2 F7 92.1(5) 2_665 2_665
F10 P2 F7 128.2(4) 4_565 2_665
F10 P2 F7 69.6(4) 3_655 2_665
F7 P2 F7 41.3(2) 4_565 2_665
F10 P2 F7 69.6(3) . 3_655
F10 P2 F7 128.2(3) 2_665 3_655
F10 P2 F7 103.5(4) 4_565 3_655
F10 P2 F7 92.1(4) 3_655 3_655
F7 P2 F7 59.9(4) 4_565 3_655
F7 P2 F7 41.3(3) 2_665 3_655
F10 P2 F7 92.1 . .
F10 P2 F7 103.50(18) 2_665 .
F10 P2 F7 69.6 4_565 .
F10 P2 F7 128.2 3_655 .
F7 P2 F7 41.3(3) 4_565 .
F7 P2 F7 59.9(4) 2_665 .
F7 P2 F7 41.3(4) 3_655 .
F10 P2 F11 91.5 . .
F10 P2 F11 79.7(3) 2_665 .
F10 P2 F11 21.4 4_565 .
F10 P2 F11 141.1 3_655 .
F7 P2 F11 106.8(3) 4_565 .
F7 P2 F11 146.9(4) 2_665 .
F7 P2 F11 124.2(4) 3_655 .
F7 P2 F11 90.7 . .
F10 P2 F11 21.41(14) . 3_655
F10 P2 F11 141.07(10) 2_665 3_655
F10 P2 F11 79.7(3) 4_565 3_655
F10 P2 F11 91.5(2) 3_655 3_655
F7 P2 F11 146.9(3) 4_565 3_655
F7 P2 F11 124.2(6) 2_665 3_655
F7 P2 F11 90.7(3) 3_655 3_655
F7 P2 F11 106.79(15) . 3_655
F11 P2 F11 76.1(2) . 3_655
F10 P2 F11 141.07(14) . 4_565
F10 P2 F11 21.41(19) 2_665 4_565
F10 P2 F11 91.5(2) 4_565 4_565
F10 P2 F11 79.71(14) 3_655 4_565
F7 P2 F11 90.7(3) 4_565 4_565
F7 P2 F11 106.8(6) 2_665 4_565
F7 P2 F11 146.9(4) 3_655 4_565
F7 P2 F11 124.20(16) . 4_565
F11 P2 F11 76.1(3) . 4_565
F11 P2 F11 121.19(13) 3_655 4_565
F10 P2 F11 79.7(4) . 2_665
F10 P2 F11 91.5(3) 2_665 2_665
F10 P2 F11 141.07(16) 4_565 2_665
F10 P2 F11 21.41(17) 3_655 2_665
F7 P2 F11 124.2(4) 4_565 2_665
F7 P2 F11 90.7(3) 2_665 2_665
F7 P2 F11 106.8(5) 3_655 2_665
F7 P2 F11 146.94(17) . 2_665
F11 P2 F11 121.19(13) . 2_665
F11 P2 F11 76.1(2) 3_655 2_665
F11 P2 F11 76.1(2) 4_565 2_665
F9 F7 F7 136.6(5) 2_665 3_655
F9 F7 F7 99.4(11) 2_665 4_565
F7 F7 F7 90.0 3_655 4_565
F9 F7 F12 12.4(5) 2_665 3_655
F7 F7 F12 124.19(15) 3_655 3_655
F7 F7 F12 102.9(5) 4_565 3_655
F9 F7 F9 105.2(4) 2_665 4_565
F7 F7 F9 35.2(5) 3_655 4_565
F7 F7 F9 115.1(6) 4_565 4_565
F12 F7 F9 93.05(8) 3_655 4_565
F9 F7 F7 129.0(7) 2_665 2_665
F7 F7 F7 45.00(17) 3_655 2_665
F7 F7 F7 45.00(17) 4_565 2_665
F12 F7 F7 123.7(3) 3_655 2_665
F9 F7 F7 73.9(6) 4_565 2_665
F9 F7 P2 74.7(3) 2_665 .
F7 F7 P2 69.3(2) 3_655 .
F7 F7 P2 69.3(2) 4_565 .
F12 F7 P2 65.59(17) 3_655 .
F9 F7 P2 61.5(2) 4_565 .
F7 F7 P2 60.1 2_665 .
F9 F7 Na2 145.8(7) 2_665 .
F7 F7 Na2 77.7(3) 3_655 .
F7 F7 Na2 77.7(4) 4_565 .
F12 F7 Na2 158.0(4) 3_655 .
F9 F7 Na2 106.8(5) 4_565 .
F7 F7 Na2 72.4(4) 2_665 .
P2 F7 Na2 132.5(4) . .
F11 F8 F8 85.1(10) 2_665 4_565
F11 F8 F8 139.3(3) 2_665 3_655
F8 F8 F8 90.0 4_565 3_655
F11 F8 F10 18.9(5) 2_665 3_655
F8 F8 F10 95.8(4) 4_565 3_655
F8 F8 F10 123.71(8) 3_655 3_655
F11 F8 F11 110.4(4) 2_665 4_565
F8 F8 F11 119.6(6) 4_565 4_565
F8 F8 F11 40.4(6) 3_655 4_565
F10 F8 F11 91.47(10) 3_655 4_565
F11 F8 P2 71.9(3) 2_665 .
F8 F8 P2 68.72(19) 4_565 .
F8 F8 P2 68.72(19) 3_655 .
F10 F8 P2 61.94(18) 3_655 .
F11 F8 P2 62.7(2) 4_565 .
F11 F8 F8 118.4(8) 2_665 2_665
F8 F8 F8 45.00(17) 4_565 2_665
F8 F8 F8 45.00(17) 3_655 2_665
F10 F8 F8 117.7(3) 3_655 2_665
F11 F8 F8 79.1(6) 4_565 2_665
P2 F8 F8 59.1 . 2_665
F12 F9 F7 148.2(11) 4_565 2_665
F12 F9 F10 14.5(7) 4_565 3_655
F7 F9 F10 137.0(5) 2_665 3_655
F12 F9 F7 135.1(2) 4_565 3_655
F7 F9 F7 45.3(11) 2_665 3_655
F10 F9 F7 121.9(4) 3_655 3_655
F12 F9 F11 24.7(5) 4_565 2_665
F7 F9 F11 132.2(3) 2_665 2_665
F10 F9 F11 11.4(3) 3_655 2_665
F7 F9 F11 110.8(3) 3_655 2_665
F12 F9 P2 83.3(4) 4_565 .
F7 F9 P2 72.3(6) 2_665 .
F10 F9 P2 68.9(3) 3_655 .
F7 F9 P2 60.3(3) 3_655 .
F11 F9 P2 60.9(3) 2_665 .
F12 F10 F11 160.3(16) 2_665 3_655
F12 F10 F9 18.1(4) 2_665 4_565
F11 F10 F9 148.4(8) 3_655 4_565
F12 F10 F8 156.2(5) 2_665 4_565
F11 F10 F8 31.1(7) 3_655 4_565
F9 F10 F8 139.3(4) 4_565 4_565
F12 F10 P2 91.3(3) 2_665 .
F11 F10 P2 83.0(6) 3_655 .
F9 F10 P2 73.4(4) 4_565 .
F8 F10 P2 66.3(4) 4_565 .
F10 F11 F8 130.0(12) 4_565 2_665
F10 F11 F12 8.8(2) 4_565 3_655
F8 F11 F12 135.1(6) 2_665 3_655
F10 F11 F8 136.4(3) 4_565 3_655
F8 F11 F8 54.5(12) 2_665 3_655
F12 F11 F8 130.5(4) 3_655 3_655
F10 F11 F9 20.2(5) 4_565 2_665
F8 F11 F9 129.1(4) 2_665 2_665
F12 F11 F9 13.6(3) 3_655 2_665
F8 F11 F9 117.0(2) 3_655 2_665
F10 F11 P2 75.6(4) 4_565 .
F8 F11 P2 74.3(6) 2_665 .
F12 F11 P2 73.4(3) 3_655 .
F8 F11 P2 64.2(3) 3_655 .
F9 F11 P2 61.1(3) 2_665 .
F10 F12 F9 147.4(6) 2_665 3_655
F10 F12 F11 10.9(9) 2_665 4_565
F9 F12 F11 141.8(6) 3_655 4_565
F10 F12 F7 132.2(3) 2_665 4_565
F9 F12 F7 19.4(6) 3_655 4_565
F11 F12 F7 130.3(3) 4_565 4_565
F10 F12 P2 71.8(3) 2_665 .
F9 F12 P2 75.8(5) 3_655 .
F11 F12 P2 68.9(4) 4_565 .
F7 F12 P2 61.4(4) 4_565 .
O7 Na2 O7 18.4(9) . 3_655
O7 Na2 O7 18.4(9) . 4_565
O7 Na2 O7 26.1(13) 3_655 4_565
O7 Na2 O7 26.1(13) . 2_665
O7 Na2 O7 18.4(9) 3_655 2_665
O7 Na2 O7 18.4(9) 4_565 2_665
O7 Na2 O3 101(3) . .
O7 Na2 O3 106(2) 3_655 .
O7 Na2 O3 84(2) 4_565 .
O7 Na2 O3 88(3) 2_665 .
O7 Na2 O3 88(3) . 2_665
O7 Na2 O3 84(2) 3_655 2_665
O7 Na2 O3 106(2) 4_565 2_665
O7 Na2 O3 101(3) 2_665 2_665
O3 Na2 O3 170.2(2) . 2_665
O7 Na2 O3 106(2) . 4_565
O7 Na2 O3 88(3) 3_655 4_565
O7 Na2 O3 101(3) 4_565 4_565
O7 Na2 O3 84(2) 2_665 4_565
O3 Na2 O3 89.578(18) . 4_565
O3 Na2 O3 89.580(18) 2_665 4_565
O7 Na2 O3 84(2) . 3_655
O7 Na2 O3 101(3) 3_655 3_655
O7 Na2 O3 88(3) 4_565 3_655
O7 Na2 O3 106(2) 2_665 3_655
O3 Na2 O3 89.581(18) . 3_655
O3 Na2 O3 89.580(18) 2_665 3_655
O3 Na2 O3 170.2(2) 4_565 3_655
O7 Na2 F7 168(4) . .
O7 Na2 F7 151.9(14) 3_655 .
O7 Na2 F7 167(4) 4_565 .
O7 Na2 F7 151(2) 2_665 .
O3 Na2 F7 88.98(19) . .
O3 Na2 F7 81.64(19) 2_665 .
O3 Na2 F7 67.92(16) 4_565 .
O3 Na2 F7 102.28(18) 3_655 .
O7 Na2 F7 167(4) . 3_655
O7 Na2 F7 168(4) 3_655 3_655
O7 Na2 F7 151(2) 4_565 3_655
O7 Na2 F7 151.9(14) 2_665 3_655
O3 Na2 F7 67.92(19) . 3_655
O3 Na2 F7 102.3(2) 2_665 3_655
O3 Na2 F7 81.64(18) 4_565 3_655
O3 Na2 F7 88.98(19) 3_655 3_655
F7 Na2 F7 24.7(2) . 3_655
O7 Na2 F7 151(2) . 2_665
O7 Na2 F7 167(4) 3_655 2_665
O7 Na2 F7 151.9(14) 4_565 2_665
O7 Na2 F7 168(4) 2_665 2_665
O3 Na2 F7 81.64(18) . 2_665
O3 Na2 F7 88.98(19) 2_665 2_665
O3 Na2 F7 102.3(2) 4_565 2_665
O3 Na2 F7 67.9(2) 3_655 2_665
F7 Na2 F7 35.2(3) . 2_665
F7 Na2 F7 24.7(2) 3_655 2_665
O7 Na2 F7 151.9(14) . 4_565
O7 Na2 F7 151(2) 3_655 4_565
O7 Na2 F7 168(4) 4_565 4_565
O7 Na2 F7 167(4) 2_665 4_565
O3 Na2 F7 102.3(2) . 4_565
O3 Na2 F7 67.9(2) 2_665 4_565
O3 Na2 F7 88.98(18) 4_565 4_565
O3 Na2 F7 81.64(17) 3_655 4_565
F7 Na2 F7 24.7(2) . 4_565
F7 Na2 F7 35.2(3) 3_655 4_565
F7 Na2 F7 24.7(2) 2_665 4_565
C21 O3 Na2 159.4(3) . .
O7 O7 O7 90.00(8) 4_565 3_655
O7 O7 O7 45.00(3) 4_565 2_665
O7 O7 O7 45.00(5) 3_655 2_665
O7 O7 Na2 80.8(5) 4_565 .
O7 O7 Na2 80.8(5) 3_655 .
O7 O7 Na2 76.9(7) 2_665 .
C31 N3 C22 122.9(3) . 3_655
C31 N3 C23 118.0(3) . .
C22 N3 C23 118.4(3) 3_655 .
C21 N4 C32 115.7(3) . .
C21 N4 C33 125.1(3) . .
C32 N4 C33 119.0(3) . .
O3 C21 N4 121.7(3) . .
O3 C21 C22 121.1(3) . .
N4 C21 C22 117.2(3) . .
N3 C22 C21 113.7(3) 4_565 .
N3 C23 C24 110.2(4) . .
N3 C23 C25 109.1(3) . .
C24 C23 C25 116.0(4) . .
C26 C25 C30 117.3(5) . .
C26 C25 C23 123.3(5) . .
C30 C25 C23 119.3(4) . .
C25 C26 C27 121.2(7) . .
C28 C27 C26 120.6(7) . .
C27 C28 C29 119.7(6) . .
C30 C29 C28 120.1(7) . .
C29 C30 C25 121.0(6) . .
O4 C31 N3 122.4(3) . .
O4 C31 C32 121.6(3) . .
N3 C31 C32 115.9(3) . .
N4 C32 C31 112.7(3) . .
N4 C33 C34 111.0(4) . .
N4 C33 C35 111.5(3) . .
C34 C33 C35 114.5(3) . .
C40 C35 C36 118.7(4) . .
C40 C35 C33 120.7(3) . .
C36 C35 C33 120.4(4) . .
C35 C36 C37 120.1(5) . .
C38 C37 C36 120.9(6) . .
C39 C38 C37 119.1(5) . .
C38 C39 C40 120.6(5) . .
C35 C40 C39 120.5(4) . .
N5 C51 C52 180.00(6) . .
C62 N6 C62 102(10) . 2_675
N6 C62 C61 172(10) . .
N6 C62 C62 39(6) . 2_675
C61 C62 C62 140(7) . 2_675

loop_
_geom_bond_atom_site_label_1
_geom_bond_atom_site_label_2
_geom_bond_distance
_geom_bond_site_symmetry_2
P1 F3 1.6018 .
P1 F3 1.602(8) 2_575
P1 F3 1.602(8) 4_465
P1 F3 1.602(5) 3_665
P1 F2 1.6111 .
P1 F2 1.611(5) 4_465
P1 F2 1.611(6) 3_665
P1 F2 1.611(9) 2_575
P1 F4 1.6388 .
P1 F4 1.639(5) 3_665
P1 F4 1.639(5) 4_465
P1 F4 1.639(3) 2_575
F1 F3 0.695(8) 2_575
F1 F5 1.2228(19) 3_665
F1 F3 1.395(5) 4_465
F1 F1 1.430(11) 4_465
F1 F1 1.431(14) 3_665
F1 Na1 2.689(10) .
F2 F6 0.841(9) 2_575
F2 F2 1.281(14) 3_665
F2 F2 1.281(11) 4_465
F2 F4 1.304(2) 3_665
F2 F6 1.405(6) 4_465
F3 F5 0.7015(13) 4_465
F3 F4 1.2622(17) 3_665
F4 F6 0.627(3) 3_665
F4 F5 0.647(2) 2_575
F5 F6 1.2621(13) 4_465
Na1 O1 2.317(2) .
Na1 O1 2.317(2) 3_665
Na1 O1 2.317(2) 4_465
Na1 O1 2.317(2) 2_575
Na1 O5 2.438(13) .
O1 C1 1.225(4) .
O2 C11 1.221(5) .
N1 C11 1.359(4) 4_465
N1 C2 1.451(4) .
N1 C3 1.494(5) .
N2 C1 1.345(4) .
N2 C12 1.459(4) .
N2 C13 1.480(4) .
C1 C2 1.528(4) .
C3 C5 1.510(5) .
C3 C4 1.516(6) .
C5 C10 1.378(6) .
C5 C1AA 1.383(7) .
C1AA C7 1.413(9) .
C7 C8 1.349(12) .
C8 C9 1.354(12) .
C9 C10 1.382(7) .
C11 C12 1.528(5) .
C13 C15 1.511(5) .
C13 C14 1.537(6) .
C15 C20 1.382(6) .
C15 C16 1.391(6) .
C16 C17 1.365(7) .
C17 C18 1.359(9) .
C18 C19 1.344(10) .
C19 C20 1.403(8) .
P2 F10 1.6045 .
P2 F10 1.604(3) 2_665
P2 F10 1.604(5) 4_565
P2 F10 1.604(5) 3_655
P2 F7 1.627(6) 4_565
P2 F7 1.627(7) 2_665
P2 F7 1.627(5) 3_655
P2 F7 1.6275 .
P2 F11 1.6443 .
P2 F11 1.644(5) 3_655
P2 F11 1.644(7) 4_565
P2 F11 1.644(7) 2_665
F7 F9 0.932(6) 2_665
F7 F7 1.148(12) 3_655
F7 F7 1.148(10) 4_565
F7 F12 1.481(3) 3_655
F7 F9 1.593(6) 4_565
F7 F7 1.624(15) 2_665
F7 Na2 2.686(7) .
F8 F11 0.962(7) 2_665
F8 F8 1.208(11) 4_565
F8 F8 1.208(12) 3_655
F8 F10 1.4279(19) 3_655
F8 F11 1.479(6) 4_565
F8 F8 1.709(15) 2_665
F9 F12 0.6053(14) 4_565
F9 F10 1.0512(11) 3_655
F9 F11 1.5980 2_665
F10 F12 0.4894 2_665
F10 F11 0.605(3) 3_655
F11 F12 1.0781(19) 3_655
Na2 O7 2.314(16) .
Na2 O7 2.314(16) 3_655
Na2 O7 2.314(16) 4_565
Na2 O7 2.314(16) 2_665
Na2 O3 2.371(2) .
Na2 O3 2.371(2) 2_665
Na2 O3 2.371(2) 4_565
Na2 O3 2.371(2) 3_655
O3 C21 1.215(4) .
O4 C31 1.218(4) .
O7 O7 0.74(4) 4_565
O7 O7 0.74(4) 3_655
O7 O7 1.05(5) 2_665
N3 C31 1.359(5) .
N3 C22 1.446(4) 3_655
N3 C23 1.484(5) .
N4 C21 1.356(4) .
N4 C32 1.454(4) .
N4 C33 1.468(5) .
C21 C22 1.534(4) .
C23 C24 1.508(7) .
C23 C25 1.524(6) .
C25 C26 1.360(7) .
C25 C30 1.398(7) .
C26 C27 1.393(10) .
C27 C28 1.340(13) .
C28 C29 1.372(12) .
C29 C30 1.373(8) .
C31 C32 1.523(5) .
C33 C34 1.520(7) .
C33 C35 1.536(5) .
C35 C40 1.364(6) .
C35 C36 1.380(6) .
C36 C37 1.385(8) .
C37 C38 1.369(11) .
C38 C39 1.351(9) .
C39 C40 1.401(7) .
N5 C51 1.03(10) .
C51 C52 1.38(12) .
N6 C62 1.26(12) .
N6 C62 1.26(12) 2_675
C61 C62 1.45(17) .
C62 C62 2.0(2) 2_675
